data_2000904
loop_
_publ_author_name
'Anderson, M.'
'Gallagher, T.'
'Mahon, M. F.'
'Molloy, K. C.'
'Shaw, R.'

_publ_section_title
;Structure of
 (<i>Z</i>,<i>Z</i>)-3,11-diiodo-<i>N</i>,<i>N</i>-ditosyl-1,9-diazacyclohexadeca-3,11-diene
;
_journal_issue 5
_journal_name_full 'Acta Crystallographica Section C'
_journal_page_first 883
_journal_page_last 885
_journal_paper_doi 10.1107/S0108270191011782
_journal_volume 48
_journal_year 1992
_chemical_formula_sum 'C28 H36 I2 N2 O4 S2'
_chemical_formula_weight 782.5
_symmetry_cell_setting orthorhombic
_symmetry_space_group_name_Hall 'P 2ac 2ab'
_symmetry_space_group_name_H-M 'P 21 21 21'
_cell_angle_alpha 90
_cell_angle_beta 90
_cell_angle_gamma 90
_cell_formula_units_Z 4
_cell_length_a 11.153(4)
_cell_length_b 14.833(3)
_cell_length_c 19.332(5)
_cell_volume 3198.1(16)
_diffrn_radiation_type Mo
_diffrn_radiation_wavelength 0.71069
_exptl_absorpt_coefficient_mu 2.103
_exptl_crystal_density_diffrn 1.62
_exptl_crystal_F_000 1552
_cod_data_source_file al0477.cif
_cod_data_source_block al0477_structure_1_of_1
_cod_original_cell_volume 3198.0
_cod_database_code 2000904

loop_
_atom_site_label
_atom_site_fract_x
_atom_site_fract_y
_atom_site_fract_z
_atom_site_U_iso_or_equiv
I1 1.0504(3) .5591(2) .29830(10) .091(2)
I2 .9162(3) .2579(2) .4053(2) .127(3)
S1 .8999(10) .7568(6) .4451(4) .071(6)
S2 .5271(10) .2062(6) .2398(4) .068(6)
O1 1.0139(19) .7890(15) .4213(12) .076(16)
O2 .889(3) .7164(14) .5112(11) .11(2)
O3 .4403(19) .2475(14) .1920(11) .073(14)
O4 .479(2) .1877(15) .3085(11) .090(18)
N1 .843(2) .6831(15) .3897(12) .049(6)
N2 .637(2) .2710(17) .2477(13) .062(7)
C1 .743(3) .632(2) .4059(18) .068(9)
C2 .776(3) .533(2) .4219(18) .072(10)
C3 .661(3) .487(2) .4508(19) .069(10)
C4 .671(4) .380(2) .4549(18) .077(11)
C5 .668(3) .333(2) .3875(17) .060(9)
C6 .760(3) .292(2) .3565(16) .063(9)
C7 .744(3) .239(2) .2892(16) .071(9)
C8 .682(4) .322(2) .188(2) .088(12)
C9 .734(3) .409(2) .2090(18) .077(10)
C10 .759(4) .473(3) .147(2) .102(14)
C11 .863(3) .544(2) .1612(18) .082(11)
C12 .827(3) .610(2) .2168(18) .071(10)
C13 .885(3) .630(2) .2695(15) .053(8)
C14 .853(3) .705(2) .3159(15) .068(10)
C16 .8324(16) .9274(13) .4079(10) .067(9)
C17 .7562(16) 1.0020(13) .4084(13) .067(9)
C18 .6485(16) .9986(13) .4450(10) .067(10)
C19 .6170(16) .9207(13) .4811(10) .068(10)
C20 .6932(16) .8462(13) .4806(10) .060(9)
C15 .8009(16) .8495(13) .4441(10) .050(8)
C21 .579(4) 1.086(2) .4535(17) .085(11)
C23 .6097(19) .1020(12) .1341(9) .070(10)
C24 .6500(19) .0209(12) .1059(9) .074(10)
C25 .6533(19) -.0567(12) .1466(9) .115(15)
C26 .6162(19) -.0533(12) .2155(9) .078(10)
C27 .5759(19) .0278(12) .2437(9) .070(10)
C22 .5726(19) .1054(12) .2030(9) .042(6)
C28 .743(4) -.146(3) .125(2) .094(13)
H11 .7025 .6587 .4525 ?
H12 .6821 .6323 .3643 ?
H21 .8066 .4995 .3748 ?
H22 .8473 .5289 .4601 ?
H31 .6417 .5146 .4995 ?
H32 .5894 .5017 .4140 ?
H41 .6041 .3551 .4874 ?
H42 .7611 .3656 .4803 ?
H71 .7151 .1724 .3076 ?
H72 .8196 .2370 .2604 ?
H81 .7416 .2859 .1568 ?
H82 .6015 .3411 .1545 ?
H91 .6754 .4479 .2418 ?
H92 .8169 .3951 .2377 ?
H101 .6910 .5027 .1267 ?
H102 .8078 .4273 .1059 ?
H111 .9442 .5086 .1751 ?
H112 .8756 .5801 .1139 ?
H141 .9254 .7557 .3110 ?
H142 .7724 .7320 .2967 ?
H161 .9172 .9279 .3803 ?
H171 .7837 1.0612 .3803 ?
H181 .5922 1.0573 .4449 ?
H191 .5342 .9201 .5096 ?
H201 .6677 .7868 .5097 ?
H211 .4973 1.0695 .4832 ?
H212 .5530 1.1093 .4035 ?
H213 .6311 1.1327 .4808 ?
H231 .6022 .1604 .1044 ?
H241 .6795 .0187 .0537 ?
H251 .6910 -.1194 .1252 ?
H261 .6251 -.1159 .2474 ?
H271 .5477 .0258 .2981 ?
H281 .7486 -.1376 .0674 ?
H282 .6689 -.2034 .1279 ?
H283 .8064 -.1533 .1515 ?
